data_1507988
loop_
_publ_author_name
'Shima, Takanori'
'Luo, Yi'
'Stewart, Timothy'
'Bau, Robert'
'McIntyre, Garry J.'
'Mason, Sax A.'
'Hou, Zhaomin'

_publ_section_title
;
 Molecular heterometallic hydride clusters composed of rare-earth and
 d-transition metals.
;
_journal_issue 10
_journal_name_full 'Nature chemistry'
_journal_page_first 814
_journal_page_last 820
_journal_paper_doi 10.1038/nchem.1147
_journal_volume 3
_journal_year 2011
_chemical_formula_sum 'C64 H124 Mo Si4 Y4'
_chemical_formula_weight 1457.57
_chemical_name_systematic
; 
 ? 
;
_space_group_IT_number 14
_symmetry_cell_setting monoclinic
_symmetry_space_group_name_Hall '-P 2yn'
_symmetry_space_group_name_H-M 'P 1 21/n 1'
_atom_sites_solution_hydrogens geom
_atom_sites_solution_primary direct
_atom_sites_solution_secondary difmap
_audit_creation_method SHELXL-97
_cell_angle_alpha 90.00
_cell_angle_beta 92.951(2)
_cell_angle_gamma 90.00
_cell_formula_units_Z 4
_cell_length_a 13.5989(15)
_cell_length_b 30.857(4)
_cell_length_c 17.665(2)
_cell_measurement_reflns_used 46047
_cell_measurement_temperature 163(2)
_cell_measurement_theta_max 27.61
_cell_measurement_theta_min 1.33
_cell_volume 7402.8(15)
_computing_cell_refinement 'Bruker SMART'
_computing_data_collection 'Bruker SMART'
_computing_data_reduction 'Bruker SAINT'
_computing_molecular_graphics 'Diamond Ver.2.1d'
_computing_publication_material 'Bruker SHELXTL'
_computing_structure_refinement 'SHELXL-97 (Sheldrick, 1997)'
_computing_structure_solution 'SHELXS-97 (Sheldrick, 1990)'
_diffrn_ambient_temperature 163(2)
_diffrn_measured_fraction_theta_full 0.973
_diffrn_measured_fraction_theta_max 0.973
_diffrn_measurement_device_type 'CCD area detector'
_diffrn_measurement_method 'phi and omega scans'
_diffrn_radiation_monochromator graphite
_diffrn_radiation_source 'fine-focus sealed tube'
_diffrn_radiation_type MoK\a
_diffrn_radiation_wavelength 0.71073
_diffrn_reflns_av_R_equivalents 0.0700
_diffrn_reflns_av_sigmaI/netI 0.1710
_diffrn_reflns_limit_h_max 14
_diffrn_reflns_limit_h_min -17
_diffrn_reflns_limit_k_max 34
_diffrn_reflns_limit_k_min -40
_diffrn_reflns_limit_l_max 22
_diffrn_reflns_limit_l_min -22
_diffrn_reflns_number 46047
_diffrn_reflns_theta_full 27.61
_diffrn_reflns_theta_max 27.61
_diffrn_reflns_theta_min 1.33
_exptl_absorpt_coefficient_mu 3.364
_exptl_absorpt_correction_T_max 0.4319
_exptl_absorpt_correction_T_min 0.2374
_exptl_absorpt_correction_type multi-scan
_exptl_absorpt_process_details 'Bruker SADABS'
_exptl_crystal_colour orange
_exptl_crystal_density_diffrn 1.308
_exptl_crystal_density_method 'not measured'
_exptl_crystal_description block
_exptl_crystal_F_000 3048
_exptl_crystal_size_max 0.60
_exptl_crystal_size_mid 0.60
_exptl_crystal_size_min 0.30
_refine_diff_density_max 0.872
_refine_diff_density_min -0.554
_refine_diff_density_rms 0.080
_refine_ls_extinction_method none
_refine_ls_goodness_of_fit_ref 1.013
_refine_ls_hydrogen_treatment mixed
_refine_ls_matrix_type full
_refine_ls_number_parameters 737
_refine_ls_number_reflns 16727
_refine_ls_number_restraints 0
_refine_ls_restrained_S_all 1.013
_refine_ls_R_factor_all 0.1163
_refine_ls_R_factor_gt 0.0402
_refine_ls_shift/su_max 0.032
_refine_ls_shift/su_mean 0.001
_refine_ls_structure_factor_coef Fsqd
_refine_ls_weighting_details 'calc w=1/[\s^2^(Fo^2^)+(0.0230P)^2^+0.0000P] where P=(Fo^2^+2Fc^2^)/3'
_refine_ls_weighting_scheme calc
_refine_ls_wR_factor_gt 0.0668
_refine_ls_wR_factor_ref 0.0815
_reflns_number_gt 7942
_reflns_number_total 16727
_reflns_threshold_expression >2sigma(I)
_cod_data_source_file nchem.1147-s5.cif
_cod_data_source_block 3a
_cod_depositor_comments
;
The following automatic conversions were performed:

'_symmetry_cell_setting' value 'Monoclinic' changed to 'monoclinic'
according to /home/saulius/struct/CIF-dictionaries/cif_core.dic
dictionary named 'cif_core.dic' version 2.4.1 from
2010-06-29.

'_exptl_absorpt_correction_type' value 'Multi-scan'
changed to 'multi-scan' according to
/home/saulius/struct/CIF-dictionaries/cif_core.dic dictionary named
'cif_core.dic' version 2.4.1 from 2010-06-29.

Automatic conversion script
Id: cif_fix_values 1891 2012-01-12 08:04:46Z andrius 
;
_cod_original_cell_volume 7402.8(14)
_cod_original_sg_symbol_H-M P2(1)/n
_cod_database_code 1507988

loop_
_symmetry_equiv_pos_as_xyz
'x, y, z'
'-x+1/2, y+1/2, -z+1/2'
'-x, -y, -z'
'x-1/2, -y-1/2, z-1/2'

loop_
_atom_site_label
_atom_site_type_symbol
_atom_site_fract_x
_atom_site_fract_y
_atom_site_fract_z
_atom_site_U_iso_or_equiv
_atom_site_adp_type
_atom_site_occupancy
_atom_site_symmetry_multiplicity
_atom_site_calc_flag
_atom_site_refinement_flags
Y1 Y 0.34356(3) 0.050899(14) 0.21968(2) 0.02969(11) Uani 1 1 d .
Y2 Y 0.25273(3) 0.123837(14) 0.35274(2) 0.02591(11) Uani 1 1 d .
Y3 Y 0.50184(3) 0.135996(14) 0.27891(2) 0.02618(11) Uani 1 1 d .
Y4 Y 0.33015(3) 0.221112(14) 0.27189(2) 0.03041(11) Uani 1 1 d .
Mo1 Mo 0.28389(3) 0.144026(14) 0.15045(2) 0.03233(11) Uani 1 1 d .
Si1 Si 0.14010(10) -0.03706(4) 0.14284(8) 0.0414(4) Uani 1 1 d .
Si2 Si -0.00848(10) 0.12187(5) 0.41192(8) 0.0471(4) Uani 1 1 d .
Si3 Si 0.72746(11) 0.15633(6) 0.16997(8) 0.0594(5) Uani 1 1 d .
Si4 Si 0.11847(10) 0.31543(4) 0.28021(8) 0.0413(4) Uani 1 1 d .
C1 C 0.3039(4) 0.14410(17) 0.0224(2) 0.0427(13) Uani 1 1 d .
C2 C 0.2843(4) 0.18687(16) 0.0407(2) 0.0402(13) Uani 1 1 d .
C3 C 0.1901(4) 0.18876(15) 0.0714(3) 0.0383(12) Uani 1 1 d .
C4 C 0.1501(3) 0.14634(15) 0.0702(2) 0.0345(11) Uani 1 1 d .
C5 C 0.2207(4) 0.11861(16) 0.0391(2) 0.0398(12) Uani 1 1 d .
C6 C 0.3941(4) 0.1281(2) -0.0161(3) 0.0720(19) Uani 1 1 d .
H6A H 0.3815 0.1289 -0.0712 0.108 Uiso 1 1 calc R
H6B H 0.4088 0.0983 0.0000 0.108 Uiso 1 1 calc R
H6C H 0.4503 0.1468 -0.0019 0.108 Uiso 1 1 calc R
C7 C 0.3507(4) 0.22480(18) 0.0247(3) 0.0715(18) Uani 1 1 d .
H7A H 0.4194 0.2151 0.0271 0.107 Uiso 1 1 calc R
H7B H 0.3423 0.2475 0.0626 0.107 Uiso 1 1 calc R
H7C H 0.3334 0.2363 -0.0259 0.107 Uiso 1 1 calc R
C8 C 0.1353(4) 0.22880(17) 0.0926(3) 0.0698(18) Uani 1 1 d .
H8A H 0.1824 0.2510 0.1106 0.105 Uiso 1 1 calc R
H8B H 0.0909 0.2219 0.1328 0.105 Uiso 1 1 calc R
H8C H 0.0969 0.2397 0.0481 0.105 Uiso 1 1 calc R
C9 C 0.0460(3) 0.13470(16) 0.0860(3) 0.0457(13) Uani 1 1 d .
H9A H 0.0221 0.1541 0.1249 0.069 Uiso 1 1 calc R
H9B H 0.0436 0.1047 0.1040 0.069 Uiso 1 1 calc R
H9C H 0.0042 0.1377 0.0394 0.069 Uiso 1 1 calc R
C10 C 0.1998(4) 0.07279(17) 0.0137(3) 0.0742(19) Uani 1 1 d .
H10A H 0.1663 0.0731 -0.0368 0.111 Uiso 1 1 calc R
H10B H 0.1576 0.0586 0.0496 0.111 Uiso 1 1 calc R
H10C H 0.2619 0.0568 0.0117 0.111 Uiso 1 1 calc R
C11 C 0.2719(3) -0.02576(14) 0.1740(3) 0.0338(11) Uani 1 1 d .
C12 C 0.3094(4) -0.03137(14) 0.2510(3) 0.0377(12) Uani 1 1 d .
C13 C 0.4131(4) -0.02800(14) 0.2533(3) 0.0385(12) Uani 1 1 d .
C14 C 0.4418(3) -0.02002(14) 0.1788(3) 0.0359(12) Uani 1 1 d .
C15 C 0.3569(3) -0.01925(13) 0.1306(2) 0.0315(11) Uani 1 1 d .
C16 C 0.2520(4) -0.04492(15) 0.3177(3) 0.0520(14) Uani 1 1 d .
H16A H 0.2513 -0.0766 0.3211 0.078 Uiso 1 1 calc R
H16B H 0.1843 -0.0342 0.3109 0.078 Uiso 1 1 calc R
H16C H 0.2830 -0.0328 0.3643 0.078 Uiso 1 1 calc R
C17 C 0.4812(4) -0.03435(16) 0.3233(3) 0.0580(16) Uani 1 1 d .
H17A H 0.4445 -0.0293 0.3688 0.087 Uiso 1 1 calc R
H17B H 0.5360 -0.0138 0.3221 0.087 Uiso 1 1 calc R
H17C H 0.5068 -0.0640 0.3240 0.087 Uiso 1 1 calc R
C18 C 0.5462(3) -0.01970(16) 0.1533(3) 0.0515(14) Uani 1 1 d .
H18A H 0.5572 -0.0455 0.1224 0.077 Uiso 1 1 calc R
H18B H 0.5924 -0.0198 0.1978 0.077 Uiso 1 1 calc R
H18C H 0.5568 0.0064 0.1232 0.077 Uiso 1 1 calc R
C19 C 0.3634(3) -0.01831(16) 0.0458(3) 0.0494(14) Uani 1 1 d .
H19A H 0.4014 0.0071 0.0314 0.074 Uiso 1 1 calc R
H19B H 0.2970 -0.0167 0.0217 0.074 Uiso 1 1 calc R
H19C H 0.3960 -0.0447 0.0292 0.074 Uiso 1 1 calc R
C20 C 0.1042(4) -0.09206(16) 0.1772(3) 0.0664(17) Uani 1 1 d .
H20A H 0.1519 -0.1136 0.1612 0.100 Uiso 1 1 calc R
H20B H 0.0385 -0.0995 0.1556 0.100 Uiso 1 1 calc R
H20C H 0.1034 -0.0918 0.2326 0.100 Uiso 1 1 calc R
C21 C 0.1166(4) -0.03941(17) 0.0379(3) 0.0591(16) Uani 1 1 d .
H21A H 0.1324 -0.0113 0.0157 0.089 Uiso 1 1 calc R
H21B H 0.0471 -0.0462 0.0262 0.089 Uiso 1 1 calc R
H21C H 0.1580 -0.0619 0.0168 0.089 Uiso 1 1 calc R
C22 C 0.0560(3) 0.00494(16) 0.1809(3) 0.0518(14) Uani 1 1 d .
H22A H 0.0605 0.0041 0.2364 0.078 Uiso 1 1 calc R
H22B H -0.0119 -0.0011 0.1626 0.078 Uiso 1 1 calc R
H22C H 0.0755 0.0337 0.1635 0.078 Uiso 1 1 calc R
C23 C 0.1191(3) 0.11505(14) 0.4532(2) 0.0298(11) Uani 1 1 d .
C24 C 0.1856(4) 0.14657(16) 0.4854(2) 0.0387(12) Uani 1 1 d .
C25 C 0.2777(3) 0.1260(2) 0.5024(2) 0.0492(15) Uani 1 1 d .
C26 C 0.2679(4) 0.08176(19) 0.4830(3) 0.0473(14) Uani 1 1 d .
C27 C 0.1720(4) 0.07471(15) 0.4543(2) 0.0369(12) Uani 1 1 d .
C28 C 0.1610(4) 0.19215(16) 0.5071(3) 0.0676(18) Uani 1 1 d .
H28A H 0.1222 0.2059 0.4654 0.101 Uiso 1 1 calc R
H28B H 0.2220 0.2085 0.5173 0.101 Uiso 1 1 calc R
H28C H 0.1228 0.1918 0.5526 0.101 Uiso 1 1 calc R
C29 C 0.3676(4) 0.1476(3) 0.5406(3) 0.102(3) Uani 1 1 d .
H29A H 0.3668 0.1434 0.5956 0.152 Uiso 1 1 calc R
H29B H 0.3666 0.1786 0.5291 0.152 Uiso 1 1 calc R
H29C H 0.4275 0.1345 0.5219 0.152 Uiso 1 1 calc R
C30 C 0.3450(4) 0.0468(2) 0.4976(3) 0.087(2) Uani 1 1 d .
H30A H 0.3294 0.0303 0.5428 0.131 Uiso 1 1 calc R
H30B H 0.4099 0.0603 0.5057 0.131 Uiso 1 1 calc R
H30C H 0.3454 0.0273 0.4538 0.131 Uiso 1 1 calc R
C31 C 0.1279(4) 0.03083(16) 0.4341(3) 0.0619(17) Uani 1 1 d .
H31A H 0.1804 0.0091 0.4341 0.093 Uiso 1 1 calc R
H31B H 0.0945 0.0322 0.3837 0.093 Uiso 1 1 calc R
H31C H 0.0804 0.0228 0.4716 0.093 Uiso 1 1 calc R
C32 C -0.0956(4) 0.0808(2) 0.4452(4) 0.115(3) Uani 1 1 d .
H32A H -0.0713 0.0518 0.4338 0.172 Uiso 1 1 calc R
H32B H -0.1603 0.0852 0.4193 0.172 Uiso 1 1 calc R
H32C H -0.1012 0.0838 0.5000 0.172 Uiso 1 1 calc R
C33 C -0.0047(4) 0.1191(2) 0.3075(3) 0.084(2) Uani 1 1 d .
H33A H 0.0304 0.1445 0.2891 0.126 Uiso 1 1 calc R
H33B H -0.0720 0.1188 0.2849 0.126 Uiso 1 1 calc R
H33C H 0.0296 0.0927 0.2932 0.126 Uiso 1 1 calc R
C34 C -0.0642(4) 0.1754(2) 0.4361(3) 0.088(2) Uani 1 1 d .
H34A H -0.0605 0.1792 0.4913 0.132 Uiso 1 1 calc R
H34B H -0.1333 0.1760 0.4174 0.132 Uiso 1 1 calc R
H34C H -0.0281 0.1988 0.4124 0.132 Uiso 1 1 calc R
C35 C 0.6929(3) 0.14074(16) 0.2678(3) 0.0352(11) Uani 1 1 d .
C36 C 0.6719(3) 0.17182(15) 0.3247(2) 0.0321(11) Uani 1 1 d .
C37 C 0.6413(3) 0.14952(16) 0.3892(2) 0.0333(11) Uani 1 1 d .
C38 C 0.6424(3) 0.10449(17) 0.3733(3) 0.0433(13) Uani 1 1 d .
C39 C 0.6765(3) 0.09912(16) 0.2989(3) 0.0432(14) Uani 1 1 d .
C40 C 0.6928(3) 0.21929(15) 0.3223(3) 0.0463(13) Uani 1 1 d .
H40A H 0.6603 0.2338 0.3636 0.070 Uiso 1 1 calc R
H40B H 0.6678 0.2312 0.2736 0.070 Uiso 1 1 calc R
H40C H 0.7640 0.2241 0.3282 0.070 Uiso 1 1 calc R
C41 C 0.6216(4) 0.16996(19) 0.4642(2) 0.0598(17) Uani 1 1 d .
H41A H 0.6026 0.1475 0.4998 0.090 Uiso 1 1 calc R
H41B H 0.5682 0.1911 0.4572 0.090 Uiso 1 1 calc R
H41C H 0.6813 0.1846 0.4844 0.090 Uiso 1 1 calc R
C42 C 0.6231(4) 0.06910(19) 0.4296(3) 0.078(2) Uani 1 1 d .
H42A H 0.6841 0.0625 0.4593 0.118 Uiso 1 1 calc R
H42B H 0.6000 0.0430 0.4024 0.118 Uiso 1 1 calc R
H42C H 0.5728 0.0788 0.4636 0.118 Uiso 1 1 calc R
C43 C 0.7009(4) 0.05572(17) 0.2651(4) 0.079(2) Uani 1 1 d .
H43A H 0.6743 0.0544 0.2125 0.119 Uiso 1 1 calc R
H43B H 0.6716 0.0326 0.2946 0.119 Uiso 1 1 calc R
H43C H 0.7725 0.0520 0.2663 0.119 Uiso 1 1 calc R
C44 C 0.7747(5) 0.1106(2) 0.1153(3) 0.105(3) Uani 1 1 d .
H44A H 0.8092 0.1218 0.0720 0.158 Uiso 1 1 calc R
H44B H 0.7197 0.0923 0.0970 0.158 Uiso 1 1 calc R
H44C H 0.8204 0.0935 0.1479 0.158 Uiso 1 1 calc R
C45 C 0.6149(4) 0.1774(3) 0.1165(3) 0.127(3) Uani 1 1 d .
H45A H 0.5841 0.1998 0.1466 0.191 Uiso 1 1 calc R
H45B H 0.5682 0.1536 0.1068 0.191 Uiso 1 1 calc R
H45C H 0.6335 0.1898 0.0682 0.191 Uiso 1 1 calc R
C46 C 0.8239(4) 0.1991(2) 0.1706(3) 0.077(2) Uani 1 1 d .
H46A H 0.8775 0.1914 0.2073 0.115 Uiso 1 1 calc R
H46B H 0.7953 0.2269 0.1848 0.115 Uiso 1 1 calc R
H46C H 0.8497 0.2015 0.1199 0.115 Uiso 1 1 calc R
C47 C 0.2519(3) 0.29986(13) 0.2844(2) 0.0286(11) Uani 1 1 d .
C48 C 0.3229(3) 0.30491(14) 0.2273(2) 0.0327(11) Uani 1 1 d .
C49 C 0.4176(3) 0.29842(14) 0.2610(3) 0.0389(12) Uani 1 1 d .
C50 C 0.4073(4) 0.29103(14) 0.3393(3) 0.0411(13) Uani 1 1 d .
C51 C 0.3072(4) 0.29172(14) 0.3534(2) 0.0354(12) Uani 1 1 d .
C52 C 0.3073(4) 0.32233(16) 0.1479(2) 0.0501(14) Uani 1 1 d .
H52A H 0.3068 0.3541 0.1493 0.075 Uiso 1 1 calc R
H52B H 0.2442 0.3118 0.1257 0.075 Uiso 1 1 calc R
H52C H 0.3608 0.3124 0.1170 0.075 Uiso 1 1 calc R
C53 C 0.5130(4) 0.30425(16) 0.2229(3) 0.0640(17) Uani 1 1 d .
H53A H 0.5140 0.2851 0.1787 0.096 Uiso 1 1 calc R
H53B H 0.5681 0.2970 0.2586 0.096 Uiso 1 1 calc R
H53C H 0.5191 0.3344 0.2066 0.096 Uiso 1 1 calc R
C54 C 0.4907(4) 0.28745(18) 0.3994(3) 0.0723(19) Uani 1 1 d .
H54A H 0.4828 0.3097 0.4383 0.108 Uiso 1 1 calc R
H54B H 0.5538 0.2917 0.3760 0.108 Uiso 1 1 calc R
H54C H 0.4895 0.2587 0.4229 0.108 Uiso 1 1 calc R
C55 C 0.2683(4) 0.28927(17) 0.4321(3) 0.0594(16) Uani 1 1 d .
H55A H 0.3093 0.2694 0.4634 0.089 Uiso 1 1 calc R
H55B H 0.2003 0.2787 0.4287 0.089 Uiso 1 1 calc R
H55C H 0.2701 0.3182 0.4552 0.089 Uiso 1 1 calc R
C56 C 0.0403(4) 0.26856(18) 0.3067(4) 0.0765(19) Uani 1 1 d .
H56A H 0.0671 0.2558 0.3542 0.115 Uiso 1 1 calc R
H56B H 0.0398 0.2467 0.2665 0.115 Uiso 1 1 calc R
H56C H -0.0271 0.2786 0.3134 0.115 Uiso 1 1 calc R
C57 C 0.1007(4) 0.36137(16) 0.3461(3) 0.0574(15) Uani 1 1 d .
H57A H 0.1161 0.3519 0.3983 0.086 Uiso 1 1 calc R
H57B H 0.0321 0.3712 0.3411 0.086 Uiso 1 1 calc R
H57C H 0.1444 0.3853 0.3336 0.086 Uiso 1 1 calc R
C58 C 0.0710(4) 0.33531(18) 0.1854(3) 0.0674(17) Uani 1 1 d .
H58A H 0.0030 0.3453 0.1887 0.101 Uiso 1 1 calc R
H58B H 0.0732 0.3117 0.1484 0.101 Uiso 1 1 calc R
H58C H 0.1121 0.3594 0.1693 0.101 Uiso 1 1 calc R
C59 C 0.0497(7) 0.0622(3) 0.6345(4) 0.134(3) Uani 1 1 d .
H59A H 0.0014 0.0687 0.6723 0.200 Uiso 1 1 calc R
H59B H 0.0202 0.0427 0.5960 0.200 Uiso 1 1 calc R
H59C H 0.0698 0.0892 0.6104 0.200 Uiso 1 1 calc R
C60 C 0.1290(7) 0.0431(4) 0.6688(6) 0.163(5) Uani 1 1 d .
H60A H 0.1711 0.0341 0.6275 0.196 Uiso 1 1 calc R
H60B H 0.1045 0.0160 0.6911 0.196 Uiso 1 1 calc R
C61 C 0.1937(9) 0.0617(3) 0.7254(8) 0.245(8) Uani 1 1 d .
H61A H 0.1608 0.0582 0.7737 0.294 Uiso 1 1 calc R
H61B H 0.2524 0.0427 0.7289 0.294 Uiso 1 1 calc R
C62 C 0.2290(8) 0.1033(3) 0.7257(7) 0.185(5) Uani 1 1 d .
H62A H 0.2893 0.1028 0.6966 0.222 Uiso 1 1 calc R
H62B H 0.1800 0.1208 0.6958 0.222 Uiso 1 1 calc R
C63 C 0.2514(9) 0.1257(3) 0.7889(7) 0.199(6) Uani 1 1 d .
H63A H 0.3030 0.1088 0.8176 0.238 Uiso 1 1 calc R
H63B H 0.1922 0.1248 0.8192 0.238 Uiso 1 1 calc R
C64 C 0.2833(6) 0.1685(3) 0.7896(7) 0.208(6) Uani 1 1 d .
H64A H 0.3554 0.1693 0.7949 0.311 Uiso 1 1 calc R
H64B H 0.2559 0.1838 0.8323 0.311 Uiso 1 1 calc R
H64C H 0.2612 0.1827 0.7421 0.311 Uiso 1 1 calc R
H1 H 0.331(3) 0.1366(15) 0.237(2) 0.076(16) Uiso 1 1 d .
H2 H 0.396(3) 0.0917(14) 0.331(2) 0.056(14) Uiso 1 1 d .
H3 H 0.386(3) 0.1655(13) 0.351(2) 0.046(12) Uiso 1 1 d .
H4 H 0.486(3) 0.0710(13) 0.228(2) 0.049(13) Uiso 1 1 d .
H5 H 0.241(3) 0.0604(13) 0.299(2) 0.047(12) Uiso 1 1 d .
H6 H 0.229(3) 0.1929(12) 0.3426(19) 0.039(12) Uiso 1 1 d .
H7 H 0.475(2) 0.2041(12) 0.2706(18) 0.032(11) Uiso 1 1 d .
H8 H 0.227(3) 0.1058(16) 0.188(3) 0.086(17) Uiso 1 1 d .
H9 H 0.383(3) 0.1185(16) 0.149(3) 0.087(17) Uiso 1 1 d .
H10 H 0.226(2) 0.1730(12) 0.2130(18) 0.032(11) Uiso 1 1 d .
H11 H 0.367(3) 0.1765(13) 0.169(2) 0.047(12) Uiso 1 1 d .

loop_
_atom_site_aniso_label
_atom_site_aniso_U_11
_atom_site_aniso_U_22
_atom_site_aniso_U_33
_atom_site_aniso_U_23
_atom_site_aniso_U_13
_atom_site_aniso_U_12
Y1 0.0295(3) 0.0207(3) 0.0389(3) -0.0060(2) 0.0018(2) -0.0004(2)
Y2 0.0268(2) 0.0232(3) 0.0280(2) 0.0021(2) 0.00370(19) 0.00154(19)
Y3 0.0231(2) 0.0218(2) 0.0336(2) -0.0016(2) 0.00005(18) 0.00105(19)
Y4 0.0320(3) 0.0192(2) 0.0404(3) 0.0028(2) 0.0054(2) 0.0034(2)
Mo1 0.0284(2) 0.0433(3) 0.0253(2) 0.0057(2) 0.00166(17) 0.0043(2)
Si1 0.0364(8) 0.0227(8) 0.0650(10) -0.0096(7) 0.0034(7) -0.0029(6)
Si2 0.0330(9) 0.0575(11) 0.0514(9) 0.0143(8) 0.0062(7) 0.0048(7)
Si3 0.0329(9) 0.1019(15) 0.0438(9) -0.0120(9) 0.0067(7) -0.0033(9)
Si4 0.0374(9) 0.0270(8) 0.0599(9) 0.0049(7) 0.0056(7) 0.0038(6)
C1 0.054(3) 0.048(4) 0.027(3) -0.008(3) 0.005(2) -0.008(3)
C2 0.054(4) 0.035(3) 0.030(3) 0.008(2) -0.012(2) -0.012(3)
C3 0.047(3) 0.027(3) 0.040(3) 0.005(2) -0.013(2) 0.006(2)
C4 0.044(3) 0.032(3) 0.026(2) 0.001(2) -0.008(2) -0.004(2)
C5 0.051(3) 0.033(3) 0.035(3) -0.010(2) 0.005(2) -0.006(3)
C6 0.072(4) 0.101(6) 0.044(3) -0.014(3) 0.022(3) -0.007(4)
C7 0.090(5) 0.057(4) 0.068(4) 0.020(3) 0.004(3) -0.029(4)
C8 0.065(4) 0.035(4) 0.107(5) 0.001(3) -0.028(4) 0.015(3)
C9 0.044(3) 0.045(3) 0.047(3) 0.003(3) -0.006(2) 0.005(3)
C10 0.082(5) 0.047(4) 0.095(5) -0.026(4) 0.017(4) -0.017(3)
C11 0.036(3) 0.017(3) 0.048(3) -0.006(2) 0.003(2) -0.005(2)
C12 0.051(3) 0.016(3) 0.047(3) -0.003(2) 0.008(3) -0.001(2)
C13 0.041(3) 0.017(3) 0.057(3) -0.004(2) -0.010(3) 0.004(2)
C14 0.036(3) 0.021(3) 0.051(3) -0.011(2) 0.004(2) 0.006(2)
C15 0.036(3) 0.015(2) 0.043(3) -0.011(2) -0.002(2) -0.001(2)
C16 0.074(4) 0.026(3) 0.058(3) 0.003(3) 0.013(3) -0.006(3)
C17 0.060(4) 0.041(4) 0.072(4) -0.008(3) -0.009(3) 0.007(3)
C18 0.038(3) 0.045(4) 0.072(4) -0.017(3) -0.001(3) 0.007(3)
C19 0.045(3) 0.045(4) 0.059(3) -0.012(3) 0.007(3) 0.008(3)
C20 0.050(4) 0.036(4) 0.114(5) -0.009(3) 0.002(3) -0.011(3)
C21 0.044(3) 0.045(4) 0.086(4) -0.027(3) -0.008(3) -0.007(3)
C22 0.049(3) 0.034(3) 0.073(4) -0.003(3) 0.009(3) -0.001(3)
C23 0.033(3) 0.026(3) 0.031(2) 0.006(2) 0.013(2) 0.002(2)
C24 0.048(3) 0.041(3) 0.028(3) -0.001(2) 0.016(2) -0.013(3)
C25 0.032(3) 0.093(5) 0.023(3) 0.003(3) 0.003(2) -0.018(3)
C26 0.042(3) 0.067(4) 0.033(3) 0.026(3) 0.005(2) 0.014(3)
C27 0.046(3) 0.030(3) 0.036(3) 0.010(2) 0.015(2) 0.007(2)
C28 0.107(5) 0.042(4) 0.058(4) -0.015(3) 0.047(3) -0.022(3)
C29 0.071(5) 0.197(9) 0.036(3) 0.000(4) -0.008(3) -0.053(5)
C30 0.067(4) 0.123(6) 0.074(4) 0.059(4) 0.025(3) 0.051(4)
C31 0.089(5) 0.031(3) 0.069(4) 0.007(3) 0.033(3) -0.001(3)
C32 0.039(4) 0.115(7) 0.189(8) 0.074(6) -0.014(4) -0.020(4)
C33 0.082(5) 0.111(6) 0.058(4) 0.000(4) -0.012(3) 0.036(4)
C34 0.065(5) 0.097(6) 0.104(5) 0.009(4) 0.019(4) 0.040(4)
C35 0.021(2) 0.037(3) 0.047(3) -0.010(2) 0.004(2) -0.004(2)
C36 0.023(3) 0.033(3) 0.039(3) 0.002(2) -0.010(2) 0.000(2)
C37 0.023(3) 0.044(3) 0.032(3) -0.001(2) -0.007(2) -0.003(2)
C38 0.019(3) 0.044(3) 0.066(4) 0.023(3) -0.009(2) -0.005(2)
C39 0.016(3) 0.031(3) 0.081(4) -0.012(3) -0.011(3) 0.007(2)
C40 0.036(3) 0.037(3) 0.065(3) -0.001(3) -0.008(3) -0.004(2)
C41 0.043(3) 0.099(5) 0.037(3) -0.011(3) -0.005(3) -0.005(3)
C42 0.043(4) 0.074(5) 0.116(5) 0.059(4) -0.021(3) -0.011(3)
C43 0.034(3) 0.034(4) 0.169(6) -0.027(4) -0.007(4) 0.007(3)
C44 0.113(6) 0.118(7) 0.088(5) -0.059(5) 0.049(4) -0.038(5)
C45 0.057(5) 0.270(11) 0.055(4) 0.030(6) 0.007(4) 0.009(6)
C46 0.073(5) 0.087(5) 0.074(4) 0.021(4) 0.026(3) -0.001(4)
C47 0.035(3) 0.018(3) 0.033(3) -0.001(2) 0.005(2) 0.002(2)
C48 0.045(3) 0.016(3) 0.038(3) 0.003(2) 0.006(2) 0.003(2)
C49 0.036(3) 0.020(3) 0.061(3) -0.002(2) 0.009(3) 0.000(2)
C50 0.043(3) 0.017(3) 0.061(3) -0.002(2) -0.013(3) 0.003(2)
C51 0.051(3) 0.019(3) 0.036(3) -0.001(2) -0.002(2) 0.006(2)
C52 0.075(4) 0.033(3) 0.043(3) 0.001(3) 0.010(3) -0.003(3)
C53 0.044(4) 0.031(3) 0.118(5) 0.016(3) 0.020(3) -0.003(3)
C54 0.068(4) 0.052(4) 0.094(5) -0.015(4) -0.035(4) 0.015(3)
C55 0.100(5) 0.040(4) 0.039(3) -0.001(3) 0.004(3) 0.003(3)
C56 0.046(4) 0.050(4) 0.134(6) 0.019(4) 0.007(4) 0.002(3)
C57 0.056(4) 0.038(3) 0.081(4) 0.006(3) 0.027(3) 0.009(3)
C58 0.058(4) 0.063(4) 0.079(4) 0.006(3) -0.013(3) 0.019(3)
C59 0.159(9) 0.158(10) 0.087(6) 0.005(6) 0.033(6) -0.026(7)
C60 0.097(8) 0.229(14) 0.165(10) 0.071(10) 0.012(7) 0.045(8)
C61 0.249(14) 0.093(9) 0.371(19) -0.061(11) -0.211(14) 0.069(9)
C62 0.186(12) 0.094(9) 0.270(16) -0.023(10) -0.043(10) 0.060(8)
C63 0.251(13) 0.080(8) 0.245(13) -0.035(9) -0.178(11) 0.033(8)
C64 0.116(8) 0.077(7) 0.418(18) -0.034(10) -0.106(9) 0.031(6)

loop_
_atom_type_symbol
_atom_type_description
_atom_type_scat_dispersion_real
_atom_type_scat_dispersion_imag
_atom_type_scat_source
C C 0.0033 0.0016 'International Tables Vol C Tables 4.2.6.8 and 6.1.1.4'
H H 0.0000 0.0000 'International Tables Vol C Tables 4.2.6.8 and 6.1.1.4'
Si Si 0.0817 0.0704 'International Tables Vol C Tables 4.2.6.8 and 6.1.1.4'
Y Y -2.7962 3.5667 'International Tables Vol C Tables 4.2.6.8 and 6.1.1.4'
Mo Mo -1.6832 0.6857 'International Tables Vol C Tables 4.2.6.8 and 6.1.1.4'

loop_
_geom_angle_atom_site_label_1
_geom_angle_atom_site_label_2
_geom_angle_atom_site_label_3
_geom_angle
C12 Y1 C13 30.83(13)
C12 Y1 C11 31.44(13)
C13 Y1 C11 51.52(14)
C12 Y1 C14 50.82(14)
C13 Y1 C14 30.62(13)
C11 Y1 C14 51.25(14)
C12 Y1 C15 50.75(14)
C13 Y1 C15 50.32(14)
C11 Y1 C15 31.03(12)
C14 Y1 C15 30.21(12)
C12 Y1 Mo1 153.55(11)
C13 Y1 Mo1 168.90(11)
C11 Y1 Mo1 126.67(10)
C14 Y1 Mo1 138.36(10)
C15 Y1 Mo1 121.41(10)
C12 Y1 Y3 139.92(11)
C13 Y1 Y3 114.23(10)
C11 Y1 Y3 163.67(10)
C14 Y1 Y3 112.54(10)
C15 Y1 Y3 135.74(10)
Mo1 Y1 Y3 65.433(14)
C12 Y1 Y2 113.72(10)
C13 Y1 Y2 124.54(11)
C11 Y1 Y2 129.30(10)
C14 Y1 Y2 153.80(10)
C15 Y1 Y2 160.30(10)
Mo1 Y1 Y2 65.920(14)
Y3 Y1 Y2 63.589(14)
C23 Y2 C27 31.76(13)
C23 Y2 C26 51.99(14)
C27 Y2 C26 30.61(14)
C23 Y2 C25 51.97(14)
C27 Y2 C25 50.99(15)
C26 Y2 C25 30.96(16)
C23 Y2 C24 31.37(13)
C27 Y2 C24 51.34(14)
C26 Y2 C24 51.34(16)
C25 Y2 C24 31.13(14)
C23 Y2 Y4 126.70(10)
C27 Y2 Y4 156.16(10)
C26 Y2 Y4 139.79(14)
C25 Y2 Y4 111.04(13)
C24 Y2 Y4 104.93(11)
C23 Y2 Y1 131.71(10)
C27 Y2 Y1 105.06(10)
C26 Y2 Y1 104.65(12)
C25 Y2 Y1 130.58(14)
C24 Y2 Y1 155.03(11)
Y4 Y2 Y1 98.746(16)
C23 Y2 Mo1 142.73(10)
C27 Y2 Mo1 146.52(11)
C26 Y2 Mo1 157.41(12)
C25 Y2 Mo1 162.06(11)
C24 Y2 Mo1 151.25(11)
Y4 Y2 Mo1 53.624(12)
Y1 Y2 Mo1 52.945(13)
C23 Y2 Y3 157.88(10)
C27 Y2 Y3 135.92(10)
C26 Y2 Y3 108.92(11)
C25 Y2 Y3 106.01(10)
C24 Y2 Y3 130.21(11)
Y4 Y2 Y3 58.132(11)
Y1 Y2 Y3 58.160(12)
Mo1 Y2 Y3 59.194(11)
C35 Y3 C39 31.29(14)
C35 Y3 C36 31.46(13)
C39 Y3 C36 51.29(14)
C35 Y3 C38 51.90(14)
C39 Y3 C38 31.23(14)
C36 Y3 C38 51.15(14)
C35 Y3 C37 51.58(13)
C39 Y3 C37 51.11(15)
C36 Y3 C37 30.70(12)
C38 Y3 C37 30.81(14)
C35 Y3 Y4 128.00(11)
C39 Y3 Y4 156.72(11)
C36 Y3 Y4 105.47(10)
C38 Y3 Y4 138.74(12)
C37 Y3 Y4 110.70(10)
C35 Y3 Y1 127.80(10)
C39 Y3 Y1 104.50(11)
C36 Y3 Y1 155.78(10)
C38 Y3 Y1 108.84(11)
C37 Y3 Y1 136.98(10)
Y4 Y3 Y1 98.753(16)
C35 Y3 Mo1 136.61(10)
C39 Y3 Mo1 143.99(11)
C36 Y3 Mo1 146.04(10)
C38 Y3 Mo1 162.03(11)
C37 Y3 Mo1 164.46(10)
Y4 Y3 Mo1 53.828(12)
Y1 Y3 Mo1 53.193(12)
C35 Y3 Y2 163.50(10)
C39 Y3 Y2 137.77(12)
C36 Y3 Y2 137.09(10)
C38 Y3 Y2 112.52(11)
C37 Y3 Y2 112.63(9)
Y4 Y3 Y2 58.051(12)
Y1 Y3 Y2 58.250(12)
Mo1 Y3 Y2 59.886(13)
C51 Y4 C50 30.59(13)
C51 Y4 C47 31.08(12)
C50 Y4 C47 51.12(13)
C51 Y4 C49 50.88(14)
C50 Y4 C49 30.82(14)
C47 Y4 C49 51.29(13)
C51 Y4 C48 50.63(13)
C50 Y4 C48 50.27(14)
C47 Y4 C48 31.10(12)
C49 Y4 C48 30.27(13)
C51 Y4 Mo1 160.42(11)
C50 Y4 Mo1 162.14(12)
C47 Y4 Mo1 131.19(9)
C49 Y4 Mo1 132.68(11)
C48 Y4 Mo1 120.41(9)
C51 Y4 Y2 115.95(10)
C50 Y4 Y2 129.23(11)
C47 Y4 Y2 128.05(9)
C49 Y4 Y2 159.28(11)
C48 Y4 Y2 158.36(10)
Mo1 Y4 Y2 65.779(15)
C51 Y4 Y3 134.04(10)
C50 Y4 Y3 110.20(10)
C47 Y4 Y3 161.09(9)
C49 Y4 Y3 111.84(10)
C48 Y4 Y3 137.72(10)
Mo1 Y4 Y3 65.216(14)
Y2 Y4 Y3 63.817(14)
C5 Mo1 C4 36.77(16)
C5 Mo1 C1 36.46(16)
C4 Mo1 C1 60.73(17)
C5 Mo1 C3 60.21(17)
C4 Mo1 C3 36.26(15)
C1 Mo1 C3 59.39(18)
C5 Mo1 C2 59.36(17)
C4 Mo1 C2 59.84(16)
C1 Mo1 C2 34.79(16)
C3 Mo1 C2 35.49(16)
C5 Mo1 Y1 95.67(13)
C4 Mo1 Y1 116.67(12)
C1 Mo1 Y1 109.65(14)
C3 Mo1 Y1 152.74(12)
C2 Mo1 Y1 143.86(13)
C5 Mo1 Y4 152.56(13)
C4 Mo1 Y4 121.11(12)
C1 Mo1 Y4 128.56(13)
C3 Mo1 Y4 92.53(12)
C2 Mo1 Y4 97.16(12)
Y1 Mo1 Y4 111.587(17)
C5 Mo1 Y3 141.52(13)
C4 Mo1 Y3 177.86(12)
C1 Mo1 Y3 118.71(13)
C3 Mo1 Y3 145.63(12)
C2 Mo1 Y3 121.07(12)
Y1 Mo1 Y3 61.374(12)
Y4 Mo1 Y3 60.956(13)
C5 Mo1 Y2 137.26(12)
C4 Mo1 Y2 119.23(12)
C1 Mo1 Y2 170.29(14)
C3 Mo1 Y2 127.14(12)
C2 Mo1 Y2 154.75(13)
Y1 Mo1 Y2 61.135(12)
Y4 Mo1 Y2 60.597(13)
Y3 Mo1 Y2 60.920(13)
C21 Si1 C22 107.8(2)
C21 Si1 C20 104.6(2)
C22 Si1 C20 109.6(2)
C21 Si1 C11 114.2(2)
C22 Si1 C11 110.9(2)
C20 Si1 C11 109.5(2)
C32 Si2 C33 109.7(3)
C32 Si2 C23 113.4(2)
C33 Si2 C23 108.2(2)
C32 Si2 C34 104.9(3)
C33 Si2 C34 107.4(3)
C23 Si2 C34 113.0(3)
C44 Si3 C46 106.3(3)
C44 Si3 C45 107.4(3)
C46 Si3 C45 108.3(3)
C44 Si3 C35 113.4(3)
C46 Si3 C35 112.8(2)
C45 Si3 C35 108.4(2)
C57 Si4 C58 105.1(2)
C57 Si4 C56 109.8(2)
C58 Si4 C56 107.7(3)
C57 Si4 C47 109.1(2)
C58 Si4 C47 114.1(2)
C56 Si4 C47 110.7(2)
C2 C1 C5 108.3(4)
C2 C1 C6 125.7(5)
C5 C1 C6 125.8(5)
C2 C1 Mo1 74.7(3)
C5 C1 Mo1 70.0(2)
C6 C1 Mo1 125.6(3)
C1 C2 C3 108.4(4)
C1 C2 C7 124.6(5)
C3 C2 C7 126.8(5)
C1 C2 Mo1 70.5(3)
C3 C2 Mo1 70.5(3)
C7 C2 Mo1 128.0(3)
C4 C3 C2 108.0(4)
C4 C3 C8 124.8(5)
C2 C3 C8 126.8(5)
C4 C3 Mo1 69.8(2)
C2 C3 Mo1 74.0(3)
C8 C3 Mo1 127.5(3)
C5 C4 C3 107.3(4)
C5 C4 C9 126.3(4)
C3 C4 C9 125.7(4)
C5 C4 Mo1 71.6(3)
C3 C4 Mo1 73.9(3)
C9 C4 Mo1 128.0(3)
C4 C5 C1 108.0(4)
C4 C5 C10 124.1(5)
C1 C5 C10 126.7(5)
C4 C5 Mo1 71.7(2)
C1 C5 Mo1 73.5(3)
C10 C5 Mo1 130.2(4)
C15 C11 C12 105.4(4)
C15 C11 Si1 130.7(3)
C12 C11 Si1 122.7(3)
C15 C11 Y1 75.3(2)
C12 C11 Y1 73.4(2)
Si1 C11 Y1 125.5(2)
C13 C12 C11 108.8(4)
C13 C12 C16 123.8(5)
C11 C12 C16 126.9(4)
C13 C12 Y1 75.5(3)
C11 C12 Y1 75.2(2)
C16 C12 Y1 122.3(3)
C14 C13 C12 108.0(4)
C14 C13 C17 126.5(5)
C12 C13 C17 125.4(5)
C14 C13 Y1 75.2(3)
C12 C13 Y1 73.7(3)
C17 C13 Y1 119.6(3)
C15 C14 C13 108.1(4)
C15 C14 C18 125.2(4)
C13 C14 C18 126.0(4)
C15 C14 Y1 75.1(2)
C13 C14 Y1 74.1(3)
C18 C14 Y1 124.3(3)
C14 C15 C11 109.6(4)
C14 C15 C19 121.1(4)
C11 C15 C19 128.7(4)
C14 C15 Y1 74.7(2)
C11 C15 Y1 73.7(2)
C19 C15 Y1 125.2(3)
C24 C23 C27 106.2(4)
C24 C23 Si2 129.7(4)
C27 C23 Si2 124.0(4)
C24 C23 Y2 75.6(2)
C27 C23 Y2 74.6(2)
Si2 C23 Y2 112.84(18)
C25 C24 C23 108.2(4)
C25 C24 C28 124.8(5)
C23 C24 C28 126.6(5)
C25 C24 Y2 74.2(3)
C23 C24 Y2 73.0(2)
C28 C24 Y2 124.3(3)
C26 C25 C24 108.0(4)
C26 C25 C29 126.5(6)
C24 C25 C29 125.3(6)
C26 C25 Y2 74.2(3)
C24 C25 Y2 74.6(3)
C29 C25 Y2 120.9(3)
C27 C26 C25 108.3(4)
C27 C26 C30 125.3(6)
C25 C26 C30 126.2(5)
C27 C26 Y2 74.4(3)
C25 C26 Y2 74.8(3)
C30 C26 Y2 121.4(3)
C26 C27 C23 109.2(5)
C26 C27 C31 125.2(5)
C23 C27 C31 125.4(5)
C26 C27 Y2 75.0(3)
C23 C27 Y2 73.6(2)
C31 C27 Y2 121.9(3)
C39 C35 C36 107.1(4)
C39 C35 Si3 129.8(4)
C36 C35 Si3 123.0(4)
C39 C35 Y3 75.2(2)
C36 C35 Y3 75.5(2)
Si3 C35 Y3 112.34(19)
C37 C36 C35 108.6(4)
C37 C36 C40 124.4(4)
C35 C36 C40 126.4(4)
C37 C36 Y3 75.8(2)
C35 C36 Y3 73.0(2)
C40 C36 Y3 124.4(3)
C36 C37 C38 108.1(4)
C36 C37 C41 125.4(5)
C38 C37 C41 126.1(5)
C36 C37 Y3 73.5(2)
C38 C37 Y3 73.6(2)
C41 C37 Y3 123.7(3)
C37 C38 C39 107.7(4)
C37 C38 C42 125.1(5)
C39 C38 C42 126.8(5)
C37 C38 Y3 75.6(3)
C39 C38 Y3 73.8(3)
C42 C38 Y3 122.3(3)
C35 C39 C38 108.5(4)
C35 C39 C43 127.4(5)
C38 C39 C43 123.8(5)
C35 C39 Y3 73.5(2)
C38 C39 Y3 74.9(3)
C43 C39 Y3 122.9(3)
C51 C47 C48 106.0(4)
C51 C47 Si4 123.2(3)
C48 C47 Si4 128.8(3)
C51 C47 Y4 73.4(2)
C48 C47 Y4 75.9(2)
Si4 C47 Y4 128.3(2)
C49 C48 C47 108.8(4)
C49 C48 C52 121.8(4)
C47 C48 C52 128.6(4)
C49 C48 Y4 73.8(3)
C47 C48 Y4 73.0(2)
C52 C48 Y4 127.8(3)
C48 C49 C50 107.5(4)
C48 C49 C53 126.0(5)
C50 C49 C53 126.0(5)
C48 C49 Y4 75.9(3)
C50 C49 Y4 73.7(3)
C53 C49 Y4 122.4(3)
C51 C50 C49 108.5(4)
C51 C50 C54 125.2(5)
C49 C50 C54 126.0(5)
C51 C50 Y4 74.1(3)
C49 C50 Y4 75.5(3)
C54 C50 Y4 121.3(3)
C50 C51 C47 109.1(4)
C50 C51 C55 123.5(4)
C47 C51 C55 127.0(4)
C50 C51 Y4 75.3(3)
C47 C51 Y4 75.5(2)
C55 C51 Y4 121.1(3)
C59 C60 C61 126.3(11)
C62 C61 C60 126.0(12)
C63 C62 C61 123.6(14)
C62 C63 C64 123.9(13)

loop_
_geom_bond_atom_site_label_1
_geom_bond_atom_site_label_2
_geom_bond_distance
Y1 C12 2.644(4)
Y1 C13 2.668(4)
Y1 C11 2.668(4)
Y1 C14 2.682(4)
Y1 C15 2.688(4)
Y1 Mo1 3.2108(7)
Y1 Y3 3.5200(6)
Y1 Y2 3.5235(6)
Y2 C23 2.619(4)
Y2 C27 2.632(4)
Y2 C26 2.640(4)
Y2 C25 2.648(4)
Y2 C24 2.654(4)
Y2 Y4 3.5090(7)
Y2 Mo1 3.6732(7)
Y2 Y3 3.7111(7)
Y3 C35 2.620(4)
Y3 C39 2.641(4)
Y3 C36 2.651(4)
Y3 C38 2.655(4)
Y3 C37 2.681(4)
Y3 Y4 3.5121(7)
Y3 Mo1 3.6472(6)
Y4 C51 2.639(4)
Y4 C50 2.655(5)
Y4 C47 2.666(4)
Y4 C49 2.677(5)
Y4 C48 2.703(4)
Y4 Mo1 3.2429(7)
Mo1 C5 2.247(4)
Mo1 C4 2.249(4)
Mo1 C1 2.293(4)
Mo1 C3 2.302(4)
Mo1 C2 2.347(4)
Si1 C21 1.866(5)
Si1 C22 1.875(5)
Si1 C20 1.876(5)
Si1 C11 1.880(5)
Si2 C32 1.850(6)
Si2 C33 1.850(5)
Si2 C23 1.859(5)
Si2 C34 1.875(6)
Si3 C44 1.844(6)
Si3 C46 1.860(6)
Si3 C45 1.873(6)
Si3 C35 1.876(5)
Si4 C57 1.858(5)
Si4 C58 1.867(5)
Si4 C56 1.869(5)
Si4 C47 1.875(4)
C1 C2 1.388(6)
C1 C5 1.421(6)
C1 C6 1.515(6)
C2 C3 1.418(6)
C2 C7 1.514(6)
C3 C4 1.417(6)
C3 C8 1.500(6)
C4 C5 1.418(6)
C4 C9 1.501(6)
C5 C10 1.506(6)
C11 C15 1.433(6)
C11 C12 1.439(6)
C12 C13 1.412(6)
C12 C16 1.505(6)
C13 C14 1.413(6)
C13 C17 1.518(6)
C14 C15 1.399(6)
C14 C18 1.512(6)
C15 C19 1.505(6)
C23 C24 1.426(6)
C23 C27 1.437(6)
C24 C25 1.423(7)
C24 C28 1.500(6)
C25 C26 1.412(7)
C25 C29 1.520(7)
C26 C27 1.392(6)
C26 C30 1.517(7)
C27 C31 1.516(6)
C35 C39 1.419(6)
C35 C36 1.429(6)
C36 C37 1.412(6)
C36 C40 1.493(6)
C37 C38 1.418(6)
C37 C41 1.504(6)
C38 C39 1.426(7)
C38 C42 1.509(6)
C39 C43 1.510(6)
C47 C51 1.422(6)
C47 C48 1.440(6)
C48 C49 1.405(6)
C48 C52 1.508(6)
C49 C50 1.417(6)
C49 C53 1.502(6)
C50 C51 1.397(6)
C50 C54 1.517(6)
C51 C55 1.515(6)
C59 C60 1.345(9)
C60 C61 1.419(12)
C61 C62 1.368(13)
C62 C63 1.335(12)
C63 C64 1.392(11)
